data_4335883
loop_
_publ_author_name
'Matteo Atzori'
'Samia Benmansour'
'Guillermo M\'inguez Espallargas'
'Miguel Clemente-Le\'on'
'Alexandre Abherv\'e'
'Patricia G\'omez-Claramunt'
'Eugenio Coronado'
'Flavia Artizzu'
'Elisa Sessini'
'Paola Deplano'
'Angela Serpe'
'Maria Laura Mercuri'
'Carlos J. G\'omez Garc\'ia'

_publ_section_title
;
 A Family of Layered Chiral Porous Magnets Exhibiting Tunable Ordering
 Temperatures
;
_journal_name_full 'Inorganic Chemistry'
_journal_page_first 10031
_journal_page_last 10040
_journal_paper_doi 10.1021/ic4013284
_journal_volume 52
_journal_year 2013
_chemical_formula_moiety 'C18 Cl6 Cr Mn O13, 3(C12 H8 N2), H3 O, 2.0(H)'
_chemical_formula_sum 'C54 H29 Cl6 Cr Mn N6 O14'
_chemical_formula_weight 1305.47
_chemical_name_systematic
;
 ?
;
_space_group_IT_number 143
_symmetry_cell_setting trigonal
_symmetry_space_group_name_Hall 'P 3'
_symmetry_space_group_name_H-M 'P 3'
_atom_sites_solution_hydrogens geom
_atom_sites_solution_primary direct
_atom_sites_solution_secondary difmap
_audit_creation_method SHELXL-97
_cell_angle_alpha 90.00
_cell_angle_beta 90.00
_cell_angle_gamma 120.00
_cell_formula_units_Z 1
_cell_length_a 13.7991(2)
_cell_length_b 13.7991(2)
_cell_length_c 9.0281(3)
_cell_measurement_reflns_used 4460
_cell_measurement_temperature 130(2)
_cell_measurement_theta_max 24.9972
_cell_measurement_theta_min 3.4027
_cell_volume 1488.77(6)
_computing_cell_refinement
;
CrysAlisPro, Agilent Technologies,
Version 1.171.35.19 (release 27-10-2011 CrysAlis171 .NET)
(compiled Oct 27 2011,15:02:11)
;
_computing_data_collection
;
CrysAlisPro, Agilent Technologies,
Version 1.171.35.19 (release 27-10-2011 CrysAlis171 .NET)
(compiled Oct 27 2011,15:02:11)
;
_computing_data_reduction
;
CrysAlisPro, Agilent Technologies,
Version 1.171.35.19 (release 27-10-2011 CrysAlis171 .NET)
(compiled Oct 27 2011,15:02:11)
;
_computing_structure_refinement 'SHELXL-97 (Sheldrick, 1997)'
_computing_structure_solution 'SHELXS-97 (Sheldrick, 1990)'
_diffrn_ambient_temperature 130(2)
_diffrn_detector_area_resol_mean 16.0267
_diffrn_measured_fraction_theta_full 0.997
_diffrn_measured_fraction_theta_max 0.997
_diffrn_measurement_device_type 'SuperNova, Single source at offset), Sapphire3'
_diffrn_measurement_method '\w scans'
_diffrn_radiation_monochromator mirror
_diffrn_radiation_source 'SuperNova (Mo) x-ray Source'
_diffrn_radiation_type MoK\a
_diffrn_radiation_wavelength 0.71073
_diffrn_reflns_av_R_equivalents 0.0661
_diffrn_reflns_av_sigmaI/netI 0.0400
_diffrn_reflns_limit_h_max 16
_diffrn_reflns_limit_h_min -16
_diffrn_reflns_limit_k_max 16
_diffrn_reflns_limit_k_min -16
_diffrn_reflns_limit_l_max 10
_diffrn_reflns_limit_l_min -10
_diffrn_reflns_number 28640
_diffrn_reflns_theta_full 25.05
_diffrn_reflns_theta_max 25.05
_diffrn_reflns_theta_min 3.41
_exptl_absorpt_coefficient_mu 0.731
_exptl_absorpt_correction_T_max 1.00000
_exptl_absorpt_correction_T_min 0.85009
_exptl_absorpt_correction_type multi-scan
_exptl_absorpt_process_details
;
CrysAlisPro, Agilent Technologies,
Version 1.171.35.19 (release 27-10-2011 CrysAlis171 .NET)
(compiled Oct 27 2011,15:02:11)
empirical absorption correction using spherical harmonics,
 implemented in SCALE3 ABSPACK scaling algorithm.
;
_exptl_crystal_colour red
_exptl_crystal_density_diffrn 1.456
_exptl_crystal_description block
_exptl_crystal_F_000 658
_exptl_crystal_size_max 0.05
_exptl_crystal_size_mid 0.05
_exptl_crystal_size_min 0.04
_refine_diff_density_max 1.028
_refine_diff_density_min -1.029
_refine_diff_density_rms 0.118
_refine_ls_abs_structure_details 'Flack H D (1983), Acta Cryst. A39, 876-881'
_refine_ls_abs_structure_Flack 0.06(4)
_refine_ls_extinction_method none
_refine_ls_goodness_of_fit_ref 1.110
_refine_ls_hydrogen_treatment mixed
_refine_ls_matrix_type full
_refine_ls_number_parameters 269
_refine_ls_number_reflns 3511
_refine_ls_number_restraints 6
_refine_ls_restrained_S_all 1.109
_refine_ls_R_factor_all 0.0687
_refine_ls_R_factor_gt 0.0559
_refine_ls_shift/su_max 0.001
_refine_ls_shift/su_mean 0.000
_refine_ls_structure_factor_coef Fsqd
_refine_ls_weighting_details 'calc w=1/[\s^2^(Fo^2^)+(0.1205P)^2^+0.2223P] where P=(Fo^2^+2Fc^2^)/3'
_refine_ls_weighting_scheme calc
_refine_ls_wR_factor_gt 0.1620
_refine_ls_wR_factor_ref 0.1763
_reflns_number_gt 3023
_reflns_number_total 3511
_reflns_threshold_expression >2sigma(I)
_cod_data_source_file ic4013284_si_001.cif
_cod_data_source_block gui1
_cod_database_code 4335883

loop_
_symmetry_equiv_pos_as_xyz
'x, y, z'
'-y, x-y, z'
'-x+y, -x, z'

loop_
_atom_site_label
_atom_site_type_symbol
_atom_site_fract_x
_atom_site_fract_y
_atom_site_fract_z
_atom_site_U_iso_or_equiv
_atom_site_adp_type
_atom_site_occupancy
_atom_site_symmetry_multiplicity
_atom_site_calc_flag
_atom_site_refinement_flags
_atom_site_disorder_group
Cr1 Cr 1.0000 1.0000 0.6266(2) 0.0163(3) Uani 1 3 d S .
Mn1 Mn 0.6667 0.3333 0.6926(7) 0.0432(17) Uani 0.498(8) 3 d SPD 1
O1W O 0.6667 0.3333 0.9562(17) 0.051(4) Uani 0.498(8) 3 d SPD 1
H1W H 0.601(7) 0.281(14) 1.008(3) 0.061 Uiso 0.332(6) 1 d PD 1
C1 C 0.9205(10) 0.6821(10) 0.7499(15) 0.012(3) Uiso 0.498(8) 1 d P 1
Cl1 Cl 1.0193(9) 0.6924(8) 0.8780(16) 0.0281(18) Uani 0.498(8) 1 d P 1
C2 C 0.9274(11) 0.7785(11) 0.6984(16) 0.007(4) Uiso 0.498(8) 1 d P 1
O2 O 0.9923(8) 0.8746(8) 0.7495(12) 0.008(3) Uiso 0.498(8) 1 d P 1
C3 C 0.8552(18) 0.7760(17) 0.579(2) 0.033(7) Uiso 0.498(8) 1 d P 1
O3 O 0.8756(12) 0.8727(12) 0.5298(15) 0.032(5) Uiso 0.498(8) 1 d P 1
C4 C 0.7628(13) 0.6713(13) 0.5348(19) 0.031(5) Uiso 0.498(8) 1 d P 1
Cl4 Cl 0.6725(14) 0.6667(11) 0.388(2) 0.0290(18) Uani 0.498(8) 1 d P 1
C5 C 0.7521(9) 0.5716(9) 0.5918(15) 0.020(3) Uiso 0.498(8) 1 d P 1
O5 O 0.6766(6) 0.4763(7) 0.5544(10) 0.027(2) Uiso 0.498(8) 1 d P 1
C6 C 0.8348(8) 0.5786(8) 0.7060(12) 0.011(2) Uiso 0.498(8) 1 d P 1
O6 O 0.8168(6) 0.4872(6) 0.7602(9) 0.0214(18) Uiso 0.498(8) 1 d P 1
Mn1' Mn 0.6667 0.3333 0.5616(7) 0.0456(19) Uani 0.502(8) 3 d SPD 2
O1W' O 0.6667 0.3333 0.2993(18) 0.051(4) Uiso 0.502(8) 3 d SPD 2
H1W' H 0.732(8) 0.389(13) 0.247(3) 0.061 Uiso 0.334(6) 1 d PD 2
C1' C 0.9072(15) 0.6707(15) 0.720(2) 0.037(5) Uiso 0.502(8) 1 d P 2
Cl1' Cl 0.9950(9) 0.6656(8) 0.8593(17) 0.0267(16) Uani 0.502(8) 1 d P 2
C2' C 0.9201(16) 0.7754(15) 0.673(2) 0.029(6) Uiso 0.502(8) 1 d P 2
O2' O 0.9974(11) 0.8727(11) 0.7238(14) 0.029(5) Uiso 0.502(8) 1 d P 2
C3' C 0.8505(12) 0.7779(11) 0.5566(16) 0.005(4) Uiso 0.502(8) 1 d P 2
O3' O 0.8823(8) 0.8747(8) 0.5041(12) 0.008(3) Uiso 0.502(8) 1 d P 2
C4' C 0.7620(10) 0.6830(10) 0.5015(15) 0.014(3) Uiso 0.502(8) 1 d P 2
Cl4' Cl 0.6711(14) 0.6913(10) 0.378(2) 0.032(2) Uani 0.502(8) 1 d P 2
C5' C 0.7444(8) 0.5788(9) 0.5465(14) 0.015(3) Uiso 0.502(8) 1 d P 2
O5' O 0.6700(6) 0.4866(6) 0.4935(9) 0.0232(19) Uiso 0.502(8) 1 d P 2
C6' C 0.8181(10) 0.5709(9) 0.6595(15) 0.023(3) Uiso 0.502(8) 1 d P 2
O6' O 0.7993(7) 0.4754(7) 0.7001(10) 0.027(2) Uiso 0.502(8) 1 d P 2
N11 N 0.8883(4) 0.7772(3) 0.1269(5) 0.0284(10) Uani 1 1 d . .
C12 C 0.9227(5) 0.7200(5) 0.2092(6) 0.0313(12) Uani 1 1 d . .
C13 C 1.0193(5) 0.7779(6) 0.3009(7) 0.0365(14) Uani 1 1 d . .
H13 H 1.0612 0.8574 0.3014 0.044 Uiso 1 1 calc R .
C14 C 1.0508(7) 0.7165(7) 0.3891(8) 0.0505(18) Uani 1 1 d . .
H14 H 1.1129 0.7545 0.4540 0.061 Uiso 1 1 calc R .
C15 C 0.9932(8) 0.5994(7) 0.3846(9) 0.062(2) Uani 1 1 d . .
H15 H 1.0187 0.5596 0.4436 0.074 Uiso 1 1 calc R .
C16 C 0.9018(9) 0.5417(7) 0.2978(8) 0.063(2) Uani 1 1 d . .
H16 H 0.8640 0.4622 0.2964 0.076 Uiso 1 1 calc R .
C17 C 0.8623(6) 0.6000(5) 0.2085(6) 0.0449(16) Uani 1 1 d . .
N18 N 0.7716(5) 0.5419(4) 0.1262(6) 0.0501(15) Uani 1 1 d . .
C19 C 0.7374(6) 0.6001(5) 0.0442(7) 0.0456(16) Uani 1 1 d . .
C20 C 0.6397(7) 0.5430(7) -0.0446(8) 0.065(2) Uani 1 1 d . .
H20 H 0.5976 0.4636 -0.0422 0.078 Uiso 1 1 calc R .
C21 C 0.6058(6) 0.5992(7) -0.1316(9) 0.059(2) Uani 1 1 d . .
H21 H 0.5415 0.5594 -0.1923 0.070 Uiso 1 1 calc R .
C22 C 0.6656(5) 0.7170(7) -0.1334(8) 0.0496(17) Uani 1 1 d . .
H22 H 0.6404 0.7554 -0.1957 0.059 Uiso 1 1 calc R .
C23 C 0.7583(5) 0.7777(6) -0.0485(7) 0.0368(14) Uani 1 1 d . .
H23 H 0.7965 0.8571 -0.0508 0.044 Uiso 1 1 calc R .
C24 C 0.7973(5) 0.7204(4) 0.0440(6) 0.0319(12) Uani 1 1 d . .
O11W O 1.0000 1.0000 0.1294(15) 0.0577(19) Uiso 1 3 d SD .
H11W H 0.958(8) 1.037(8) 0.105(8) 0.087 Uiso 1 1 d D .

loop_
_atom_site_aniso_label
_atom_site_aniso_U_11
_atom_site_aniso_U_22
_atom_site_aniso_U_33
_atom_site_aniso_U_23
_atom_site_aniso_U_13
_atom_site_aniso_U_12
Cr1 0.0125(4) 0.0125(4) 0.0238(6) 0.000 0.000 0.00627(19)
Mn1 0.0132(11) 0.0132(11) 0.103(5) 0.000 0.000 0.0066(6)
O1W 0.055(6) 0.055(6) 0.042(9) 0.000 0.000 0.028(3)
Cl1 0.019(4) 0.016(4) 0.046(4) 0.009(3) -0.002(3) 0.006(3)
Cl4 0.022(2) 0.016(4) 0.053(3) -0.009(3) -0.0083(16) 0.012(3)
Mn1' 0.0115(11) 0.0115(11) 0.114(5) 0.000 0.000 0.0057(5)
Cl1' 0.016(4) 0.010(4) 0.048(4) 0.007(3) -0.003(3) 0.002(3)
Cl4' 0.021(2) 0.023(5) 0.056(4) -0.020(4) -0.015(2) 0.014(4)
N11 0.030(2) 0.021(2) 0.027(2) -0.0010(18) 0.0019(18) 0.008(2)
C12 0.044(3) 0.026(3) 0.028(3) -0.005(2) 0.002(2) 0.020(3)
C13 0.043(4) 0.041(3) 0.035(3) -0.006(3) 0.003(3) 0.029(3)
C14 0.057(4) 0.070(5) 0.042(4) -0.007(4) -0.003(3) 0.045(4)
C15 0.107(7) 0.065(5) 0.048(5) 0.010(4) 0.008(5) 0.069(5)
C16 0.112(7) 0.046(4) 0.053(5) 0.002(3) 0.005(5) 0.056(5)
C17 0.074(5) 0.026(3) 0.033(3) 0.002(3) 0.006(3) 0.024(3)
N18 0.070(4) 0.024(3) 0.038(3) 0.001(2) 0.004(3) 0.010(3)
C19 0.050(4) 0.026(3) 0.038(3) 0.000(3) 0.007(3) 0.002(3)
C20 0.051(4) 0.050(4) 0.042(4) -0.003(3) 0.000(3) -0.014(4)
C21 0.037(4) 0.066(5) 0.045(5) -0.008(4) 0.003(3) 0.004(4)
C22 0.031(3) 0.067(5) 0.044(4) -0.001(4) 0.003(3) 0.020(3)
C23 0.028(3) 0.041(3) 0.036(3) 0.007(3) 0.010(2) 0.013(3)
C24 0.030(3) 0.023(3) 0.033(3) 0.003(2) 0.009(2) 0.006(2)

loop_
_atom_type_symbol
_atom_type_description
_atom_type_scat_dispersion_real
_atom_type_scat_dispersion_imag
_atom_type_scat_source
C C 0.0033 0.0016 'International Tables Vol C Tables 4.2.6.8 and 6.1.1.4'
H H 0.0000 0.0000 'International Tables Vol C Tables 4.2.6.8 and 6.1.1.4'
N N 0.0061 0.0033 'International Tables Vol C Tables 4.2.6.8 and 6.1.1.4'
O O 0.0106 0.0060 'International Tables Vol C Tables 4.2.6.8 and 6.1.1.4'
Cl Cl 0.1484 0.1585 'International Tables Vol C Tables 4.2.6.8 and 6.1.1.4'
Cr Cr 0.3209 0.6236 'International Tables Vol C Tables 4.2.6.8 and 6.1.1.4'
Mn Mn 0.3368 0.7283 'International Tables Vol C Tables 4.2.6.8 and 6.1.1.4'

loop_
_geom_angle_atom_site_label_1
_geom_angle_atom_site_label_2
_geom_angle_atom_site_label_3
_geom_angle
_geom_angle_site_symmetry_1
_geom_angle_site_symmetry_3
O3 Cr1 O3 101.3(5) . 3_675
O3 Cr1 O3 101.3(5) . 2_765
O3 Cr1 O3 101.3(5) 3_675 2_765
O3 Cr1 O2' 178.0(6) . 2_765
O3 Cr1 O2' 80.2(6) 3_675 2_765
O3 Cr1 O2' 77.2(5) 2_765 2_765
O3 Cr1 O2' 77.2(5) . .
O3 Cr1 O2' 178.0(6) 3_675 .
O3 Cr1 O2' 80.2(6) 2_765 .
O2' Cr1 O2' 101.3(5) 2_765 .
O3 Cr1 O2' 80.2(6) . 3_675
O3 Cr1 O2' 77.2(5) 3_675 3_675
O3 Cr1 O2' 178.0(6) 2_765 3_675
O2' Cr1 O2' 101.3(5) 2_765 3_675
O2' Cr1 O2' 101.3(5) . 3_675
O3 Cr1 O3' 6.9(6) . .
O3 Cr1 O3' 98.5(5) 3_675 .
O3 Cr1 O3' 95.9(6) 2_765 .
O2' Cr1 O3' 172.5(5) 2_765 .
O2' Cr1 O3' 80.2(5) . .
O2' Cr1 O3' 85.5(4) 3_675 .
O3 Cr1 O3' 98.5(5) . 2_765
O3 Cr1 O3' 95.9(6) 3_675 2_765
O3 Cr1 O3' 6.9(6) 2_765 2_765
O2' Cr1 O3' 80.2(5) 2_765 2_765
O2' Cr1 O3' 85.5(4) . 2_765
O2' Cr1 O3' 172.5(5) 3_675 2_765
O3' Cr1 O3' 92.7(4) . 2_765
O3 Cr1 O3' 95.9(6) . 3_675
O3 Cr1 O3' 6.9(6) 3_675 3_675
O3 Cr1 O3' 98.5(5) 2_765 3_675
O2' Cr1 O3' 85.5(4) 2_765 3_675
O2' Cr1 O3' 172.5(5) . 3_675
O2' Cr1 O3' 80.2(5) 3_675 3_675
O3' Cr1 O3' 92.7(4) . 3_675
O3' Cr1 O3' 92.7(4) 2_765 3_675
O3 Cr1 O2 172.3(5) . 2_765
O3 Cr1 O2 85.7(4) 3_675 2_765
O3 Cr1 O2 80.1(5) 2_765 2_765
O2' Cr1 O2 6.9(6) 2_765 2_765
O2' Cr1 O2 95.8(6) . 2_765
O2' Cr1 O2 98.5(5) 3_675 2_765
O3' Cr1 O2 174.8(4) . 2_765
O3' Cr1 O2 83.8(4) 2_765 2_765
O3' Cr1 O2 91.3(4) 3_675 2_765
O3 Cr1 O2 80.1(5) . .
O3 Cr1 O2 172.3(5) 3_675 .
O3 Cr1 O2 85.7(4) 2_765 .
O2' Cr1 O2 98.5(5) 2_765 .
O2' Cr1 O2 6.9(6) . .
O2' Cr1 O2 95.8(6) 3_675 .
O3' Cr1 O2 83.8(4) . .
O3' Cr1 O2 91.3(4) 2_765 .
O3' Cr1 O2 174.8(4) 3_675 .
O2 Cr1 O2 92.5(4) 2_765 .
O3 Cr1 O2 85.7(4) . 3_675
O3 Cr1 O2 80.1(5) 3_675 3_675
O3 Cr1 O2 172.3(5) 2_765 3_675
O2' Cr1 O2 95.8(6) 2_765 3_675
O2' Cr1 O2 98.5(5) . 3_675
O2' Cr1 O2 6.9(6) 3_675 3_675
O3' Cr1 O2 91.3(4) . 3_675
O3' Cr1 O2 174.8(4) 2_765 3_675
O3' Cr1 O2 83.8(4) 3_675 3_675
O2 Cr1 O2 92.5(4) 2_765 3_675
O2 Cr1 O2 92.5(4) . 3_675
O6 Mn1 O6 112.5(2) 3_665 .
O6 Mn1 O6 112.5(2) 3_665 2_655
O6 Mn1 O6 112.5(2) . 2_655
O6 Mn1 O5 72.2(3) 3_665 3_665
O6 Mn1 O5 79.1(3) . 3_665
O6 Mn1 O5 162.5(4) 2_655 3_665
O6 Mn1 O5 79.1(3) 3_665 2_655
O6 Mn1 O5 162.5(4) . 2_655
O6 Mn1 O5 72.2(3) 2_655 2_655
O5 Mn1 O5 92.9(3) 3_665 2_655
O6 Mn1 O5 162.5(4) 3_665 .
O6 Mn1 O5 72.2(3) . .
O6 Mn1 O5 79.1(3) 2_655 .
O5 Mn1 O5 92.9(3) 3_665 .
O5 Mn1 O5 92.9(3) 2_655 .
O6 Mn1 O1W 73.8(3) 3_665 .
O6 Mn1 O1W 73.8(3) . .
O6 Mn1 O1W 73.8(3) 2_655 .
O5 Mn1 O1W 123.2(2) 3_665 .
O5 Mn1 O1W 123.2(2) 2_655 .
O5 Mn1 O1W 123.2(2) . .
Mn1 O1W H1W 119(3) . .
C2 C1 C6 121.1(12) . .
C2 C1 Cl1 118.4(11) . .
C6 C1 Cl1 120.4(9) . .
O2 C2 C1 124.6(13) . .
O2 C2 C3 114.4(13) . .
C1 C2 C3 121.0(14) . .
C2 O2 Cr1 114.1(9) . .
O3 C3 C4 124.8(18) . .
O3 C3 C2 115.8(17) . .
C4 C3 C2 119.1(16) . .
C3 O3 Cr1 114.5(13) . .
C5 C4 C3 119.5(16) . .
C5 C4 Cl4 120.2(13) . .
C3 C4 Cl4 119.7(14) . .
O5 C5 C4 123.8(14) . .
O5 C5 C6 117.3(11) . .
C4 C5 C6 118.9(11) . .
C5 O5 Mn1 114.9(9) . .
O6 C6 C1 124.4(11) . .
O6 C6 C5 116.1(9) . .
C1 C6 C5 119.5(9) . .
C6 O6 Mn1 118.9(7) . .
O5' Mn1' O5' 112.4(2) 3_665 2_655
O5' Mn1' O5' 112.4(2) 3_665 .
O5' Mn1' O5' 112.4(2) 2_655 .
O5' Mn1' O6' 72.6(3) 3_665 3_665
O5' Mn1' O6' 79.1(3) 2_655 3_665
O5' Mn1' O6' 162.5(4) . 3_665
O5' Mn1' O6' 79.1(3) 3_665 .
O5' Mn1' O6' 162.5(4) 2_655 .
O5' Mn1' O6' 72.6(3) . .
O6' Mn1' O6' 92.7(3) 3_665 .
O5' Mn1' O6' 162.5(4) 3_665 2_655
O5' Mn1' O6' 72.6(3) 2_655 2_655
O5' Mn1' O6' 79.1(3) . 2_655
O6' Mn1' O6' 92.7(3) 3_665 2_655
O6' Mn1' O6' 92.7(3) . 2_655
O5' Mn1' O1W' 73.6(3) 3_665 .
O5' Mn1' O1W' 73.6(3) 2_655 .
O5' Mn1' O1W' 73.6(3) . .
O6' Mn1' O1W' 123.4(2) 3_665 .
O6' Mn1' O1W' 123.4(2) . .
O6' Mn1' O1W' 123.4(2) 2_655 .
Mn1' O1W' H1W' 119(3) . .
C6' C1' C2' 118.5(16) . .
C6' C1' Cl1' 120.9(13) . .
C2' C1' Cl1' 120.5(14) . .
O2' C2' C1' 124.1(17) . .
O2' C2' C3' 116.2(15) . .
C1' C2' C3' 119.6(16) . .
C2' O2' Cr1 114.0(12) . .
O3' C3' C4' 123.1(13) . .
O3' C3' C2' 114.5(13) . .
C4' C3' C2' 122.3(13) . .
C3' O3' Cr1 113.8(9) . .
C3' C4' C5' 119.7(12) . .
C3' C4' Cl4' 120.4(11) . .
C5' C4' Cl4' 120.0(10) . .
O5' C5' C4' 124.3(11) . .
O5' C5' C6' 115.4(10) . .
C4' C5' C6' 120.3(10) . .
C5' O5' Mn1' 118.8(8) . .
O6' C6' C1' 121.8(14) . .
O6' C6' C5' 119.1(11) . .
C1' C6' C5' 119.2(11) . .
C6' O6' Mn1' 113.4(9) . .
C24 N11 C12 118.4(5) . .
N11 C12 C13 120.1(5) . .
N11 C12 C17 120.6(5) . .
C13 C12 C17 119.3(6) . .
C14 C13 C12 118.9(6) . .
C14 C13 H13 120.6 . .
C12 C13 H13 120.6 . .
C13 C14 C15 121.3(7) . .
C13 C14 H14 119.3 . .
C15 C14 H14 119.3 . .
C16 C15 C14 121.4(7) . .
C16 C15 H15 119.3 . .
C14 C15 H15 119.3 . .
C15 C16 C17 120.1(7) . .
C15 C16 H16 120.0 . .
C17 C16 H16 120.0 . .
N18 C17 C16 119.1(6) . .
N18 C17 C12 121.9(6) . .
C16 C17 C12 119.0(7) . .
C17 N18 C19 117.1(5) . .
N18 C19 C20 120.0(6) . .
N18 C19 C24 121.4(6) . .
C20 C19 C24 118.6(7) . .
C21 C20 C19 121.2(7) . .
C21 C20 H20 119.4 . .
C19 C20 H20 119.4 . .
C20 C21 C22 120.1(7) . .
C20 C21 H21 120.0 . .
C22 C21 H21 120.0 . .
C23 C22 C21 122.1(7) . .
C23 C22 H22 118.9 . .
C21 C22 H22 118.9 . .
C22 C23 C24 119.2(6) . .
C22 C23 H23 120.4 . .
C24 C23 H23 120.4 . .
N11 C24 C23 120.6(5) . .
N11 C24 C19 120.6(6) . .
C23 C24 C19 118.8(6) . .

loop_
_geom_bond_atom_site_label_1
_geom_bond_atom_site_label_2
_geom_bond_distance
_geom_bond_site_symmetry_2
Cr1 O3 1.944(14) .
Cr1 O3 1.944(14) 3_675
Cr1 O3 1.944(14) 2_765
Cr1 O2' 1.948(14) 2_765
Cr1 O2' 1.948(14) .
Cr1 O2' 1.948(14) 3_675
Cr1 O3' 2.011(10) .
Cr1 O3' 2.011(10) 2_765
Cr1 O3' 2.011(10) 3_675
Cr1 O2 2.013(10) 2_765
Cr1 O2 2.013(10) .
Cr1 O2 2.013(10) 3_675
Mn1 O6 2.185(8) 3_665
Mn1 O6 2.185(8) .
Mn1 O6 2.185(8) 2_655
Mn1 O5 2.281(9) 3_665
Mn1 O5 2.281(9) 2_655
Mn1 O5 2.281(9) .
Mn1 O1W 2.379(17) .
O1W H1W 0.96(2) .
C1 C2 1.367(19) .
C1 C6 1.380(16) .
C1 Cl1 1.739(18) .
C2 O2 1.260(17) .
C2 C3 1.46(2) .
C3 O3 1.30(2) .
C3 C4 1.43(3) .
C4 C5 1.40(2) .
C4 Cl4 1.80(2) .
C5 O5 1.249(14) .
C5 C6 1.506(16) .
C6 O6 1.255(12) .
Mn1' O5' 2.182(8) 3_665
Mn1' O5' 2.182(8) 2_655
Mn1' O5' 2.182(8) .
Mn1' O6' 2.273(9) 3_665
Mn1' O6' 2.273(9) .
Mn1' O6' 2.273(9) 2_655
Mn1' O1W' 2.369(18) .
O1W' H1W' 0.96(2) .
C1' C6' 1.42(2) .
C1' C2' 1.43(3) .
C1' Cl1' 1.77(2) .
C2' O2' 1.31(2) .
C2' C3' 1.44(2) .
C3' O3' 1.271(18) .
C3' C4' 1.362(19) .
C4' C5' 1.394(16) .
C4' Cl4' 1.725(19) .
C5' O5' 1.263(12) .
C5' C6' 1.483(17) .
C6' O6' 1.263(14) .
N11 C24 1.329(7) .
N11 C12 1.332(7) .
C12 C13 1.427(9) .
C12 C17 1.433(8) .
C13 C14 1.383(9) .
C13 H13 0.9500 .
C14 C15 1.400(12) .
C14 H14 0.9500 .
C15 C16 1.354(12) .
C15 H15 0.9500 .
C16 C17 1.427(10) .
C16 H16 0.9500 .
C17 N18 1.326(9) .
N18 C19 1.340(10) .
C19 C20 1.420(10) .
C19 C24 1.438(8) .
C20 C21 1.341(12) .
C20 H20 0.9500 .
C21 C22 1.409(12) .
C21 H21 0.9500 .
C22 C23 1.361(9) .
C22 H22 0.9500 .
C23 C24 1.428(9) .
C23 H23 0.9500 .
O11W H11W 0.97(2) .
